data_7055319
loop_
_publ_author_name
'Sun, Wenlong'
'Yu, Jia'
'Pang, Haijun'
'Ma, Huiyuan'
'Zhao, Chunyan'

_publ_section_title
;
 &#x201C;Pinwheel&#x201D; Subunit-Directed A Polyoxometalate-Based Hybrid
 Compound [Cu(bimb)2]2[\b-Mo8O26] with Both Helixes and Chiral Layers
;
_journal_name_full 'New J. Chem.'
_journal_paper_doi 10.1039/C5NJ03183D
_journal_year 2016
_chemical_formula_sum 'C48 H40 Cu2 Mo8 N16 O26'
_chemical_formula_weight 2151.53
_chemical_name_systematic
; 
 ? 
;
_space_group_IT_number 14
_symmetry_cell_setting monoclinic
_symmetry_space_group_name_Hall '-P 2yn'
_symmetry_space_group_name_H-M 'P 1 21/n 1'
_atom_sites_solution_hydrogens geom
_atom_sites_solution_primary direct
_atom_sites_solution_secondary difmap
_audit_creation_method SHELXL-97
_audit_update_record
;
2016-01-04 deposited with the CCDC.
2016-01-19 downloaded from the CCDC.
;
_cell_angle_alpha 90.000(5)
_cell_angle_beta 111.716(5)
_cell_angle_gamma 90.000(5)
_cell_formula_units_Z 2
_cell_length_a 12.816(5)
_cell_length_b 17.289(5)
_cell_length_c 16.132(5)
_cell_measurement_reflns_used 6813
_cell_measurement_temperature 293(2)
_cell_measurement_theta_max 28.16
_cell_measurement_theta_min 2.72
_cell_volume 3320.8(19)
_computing_cell_refinement 'Bruker SMART'
_computing_data_collection 'Bruker SMART'
_computing_data_reduction 'Bruker SAINT'
_computing_molecular_graphics 'Bruker SHELXTL'
_computing_publication_material 'Bruker SHELXTL'
_computing_structure_refinement 'SHELXL-97 (Sheldrick, 1997)'
_computing_structure_solution 'SHELXS-97 (Sheldrick, 1990)'
_diffrn_ambient_temperature 293(2)
_diffrn_measured_fraction_theta_full 0.999
_diffrn_measured_fraction_theta_max 0.994
_diffrn_measurement_device_type 'CCD area detector'
_diffrn_measurement_method 'phi and omega scans'
_diffrn_radiation_monochromator graphite
_diffrn_radiation_source 'fine-focus sealed tube'
_diffrn_radiation_type MoK\a
_diffrn_radiation_wavelength 0.71069
_diffrn_reflns_av_R_equivalents 0.0336
_diffrn_reflns_av_unetI/netI 0.0403
_diffrn_reflns_limit_h_max 17
_diffrn_reflns_limit_h_min -16
_diffrn_reflns_limit_k_max 22
_diffrn_reflns_limit_k_min -22
_diffrn_reflns_limit_l_max 21
_diffrn_reflns_limit_l_min -17
_diffrn_reflns_number 23654
_diffrn_reflns_theta_full 25.00
_diffrn_reflns_theta_max 28.19
_diffrn_reflns_theta_min 1.75
_exptl_absorpt_coefficient_mu 2.174
_exptl_absorpt_correction_T_max 0.647
_exptl_absorpt_correction_T_min 0.587
_exptl_absorpt_correction_type multi-scan
_exptl_absorpt_process_details '(SADABS; Sheldrick, 2003)'
_exptl_crystal_colour purple
_exptl_crystal_density_diffrn 2.152
_exptl_crystal_density_method 'not measured'
_exptl_crystal_description block
_exptl_crystal_F_000 2084.0
_exptl_crystal_size_max 0.25
_exptl_crystal_size_mid 0.23
_exptl_crystal_size_min 0.20
_refine_diff_density_max 0.937
_refine_diff_density_min -0.530
_refine_diff_density_rms 0.117
_refine_ls_extinction_method none
_refine_ls_goodness_of_fit_ref 1.023
_refine_ls_hydrogen_treatment mixed
_refine_ls_matrix_type full
_refine_ls_number_parameters 451
_refine_ls_number_reflns 8107
_refine_ls_number_restraints 0
_refine_ls_restrained_S_all 1.023
_refine_ls_R_factor_all 0.0473
_refine_ls_R_factor_gt 0.0311
_refine_ls_shift/su_max 0.002
_refine_ls_shift/su_mean 0.000
_refine_ls_structure_factor_coef Fsqd
_refine_ls_weighting_details 'calc w=1/[\s^2^(Fo^2^)+(0.0500P)^2^+0.0000P] where P=(Fo^2^+2Fc^2^)/3'
_refine_ls_weighting_scheme calc
_refine_ls_wR_factor_gt 0.0805
_refine_ls_wR_factor_ref 0.0881
_reflns_number_gt 6431
_reflns_number_total 8153
_reflns_threshold_expression >2sigma(I)
_cod_data_source_file c5nj03183d2.cif
_cod_data_source_block www
_cod_depositor_comments
;
The following automatic conversions were performed:

'_symmetry_cell_setting' value 'Monoclinic' changed to 'monoclinic'
according to
/usr/data/users/saulius/crontab/automatic-downloads/rss-feeds/RSC/lib/dictionaries/cif_core.dic
dictionary named 'cif_core.dic' version 2.4.2 from 2011-04-26.

Automatic conversion script
Id: cif_fix_values 4268 2015-11-12 08:31:59Z antanas 
;
_cod_original_sg_symbol_H-M P2(1)/n
_cod_original_formula_sum 'C48 N16 H40 Cu2 Mo8 O26'
_cod_database_code 7055319

loop_
_symmetry_equiv_pos_as_xyz
'x, y, z'
'-x+1/2, y+1/2, -z+1/2'
'-x, -y, -z'
'x-1/2, -y-1/2, z-1/2'

loop_
_atom_site_label
_atom_site_type_symbol
_atom_site_fract_x
_atom_site_fract_y
_atom_site_fract_z
_atom_site_U_iso_or_equiv
_atom_site_adp_type
_atom_site_occupancy
_atom_site_symmetry_multiplicity
_atom_site_calc_flag
_atom_site_refinement_flags
Mo1 Mo 0.75891(3) 0.002112(18) 0.29790(2) 0.02154(8) Uani 1 1 d .
Mo2 Mo 1.00111(2) 0.087163(18) 0.45216(2) 0.02007(8) Uani 1 1 d .
Mo3 Mo 1.00276(3) -0.008919(18) 0.26911(2) 0.02094(8) Uani 1 1 d .
Mo4 Mo 1.22445(3) -0.03112(2) 0.49552(2) 0.02623(9) Uani 1 1 d .
Cu1 Cu 0.64426(3) -0.21336(3) 0.24561(3) 0.02231(11) Uani 1 1 d .
O13 O 0.6974(2) -0.08473(15) 0.30349(18) 0.0299(6) Uani 1 1 d .
O12 O 1.0865(2) -0.12188(15) 0.49567(17) 0.0267(6) Uani 1 1 d .
O11 O 1.10466(19) 0.02625(14) 0.54657(16) 0.0197(5) Uani 1 1 d .
O10 O 1.2705(3) -0.1016(2) 0.4446(2) 0.0486(9) Uani 1 1 d .
O9 O 0.6711(2) 0.04489(18) 0.20311(18) 0.0363(7) Uani 1 1 d .
O8 O 1.0946(2) 0.00791(16) 0.38895(18) 0.0296(6) Uani 1 1 d .
O7 O 1.0705(3) -0.08020(17) 0.2368(2) 0.0391(7) Uani 1 1 d .
O6 O 1.0802(2) 0.16419(16) 0.44567(19) 0.0329(6) Uani 1 1 d .
O5 O 1.3101(2) 0.0447(2) 0.5017(2) 0.0445(8) Uani 1 1 d .
O4 O 1.0039(2) 0.06795(16) 0.20364(18) 0.0315(6) Uani 1 1 d .
O3 O 0.71901(19) 0.06095(15) 0.38189(16) 0.0240(5) Uani 1 1 d .
O2 O 0.90062(19) 0.07509(14) 0.33319(16) 0.0218(5) Uani 1 1 d .
N18 N 0.6820(3) -0.35394(18) 0.4612(2) 0.0274(7) Uani 1 1 d .
O1 O 0.8625(2) -0.04912(16) 0.24652(19) 0.0337(7) Uani 1 1 d .
N2 N 0.3198(2) -0.23388(18) 0.2280(2) 0.0257(7) Uani 1 1 d .
N5 N 0.8495(3) -0.60561(19) 0.4784(2) 0.0299(7) Uani 1 1 d .
N3 N -0.0343(2) -0.27307(18) 0.2627(2) 0.0245(7) Uani 1 1 d .
C23 C 0.7689(3) -0.4798(2) 0.4763(3) 0.0297(9) Uani 1 1 d .
H23A H 0.8028 -0.4643 0.4371 0.036 Uiso 1 1 calc R
C24 C 0.0486(3) -0.3010(2) 0.2309(3) 0.0252(8) Uani 1 1 d .
N19 N -0.1980(2) -0.24102(18) 0.2669(2) 0.0233(6) Uani 1 1 d .
C26 C 0.1441(3) -0.2565(2) 0.2472(3) 0.0262(8) Uani 1 1 d .
H26A H 0.1539 -0.2104 0.2788 0.031 Uiso 1 1 calc R
C27 C 0.6935(3) -0.3323(2) 0.3846(2) 0.0254(8) Uani 1 1 d .
H27A H 0.7181 -0.3652 0.3499 0.030 Uiso 1 1 calc R
C28 C 0.2242(3) -0.2820(2) 0.2155(3) 0.0236(8) Uani 1 1 d .
C29 C 0.7008(3) -0.4287(2) 0.4997(3) 0.0281(8) Uani 1 1 d .
C30 C 0.6510(4) -0.4525(3) 0.5573(3) 0.0484(13) Uani 1 1 d .
H30A H 0.6034 -0.4194 0.5720 0.058 Uiso 1 1 calc R
N9 N 0.8842(2) -0.67604(19) 0.3780(2) 0.0259(7) Uani 1 1 d .
C32 C -0.1143(3) -0.2132(2) 0.3428(3) 0.0282(8) Uani 1 1 d .
H32A H -0.1256 -0.1861 0.3886 0.034 Uiso 1 1 calc R
C33 C 0.8070(3) -0.6395(2) 0.3984(3) 0.0312(9) Uani 1 1 d .
H33A H 0.7315 -0.6374 0.3615 0.037 Uiso 1 1 calc R
N4 N 0.6663(3) -0.26056(19) 0.3648(2) 0.0264(7) Uani 1 1 d .
C35 C 0.6430(4) -0.2904(3) 0.4912(3) 0.0446(12) Uani 1 1 d .
H35A H 0.6252 -0.2874 0.5420 0.054 Uiso 1 1 calc R
C36 C 0.0338(3) -0.3707(3) 0.1858(3) 0.0402(11) Uani 1 1 d .
H36A H -0.0299 -0.4006 0.1765 0.048 Uiso 1 1 calc R
C37 C 0.6352(4) -0.2323(3) 0.4321(3) 0.0427(11) Uani 1 1 d .
H37A H 0.6127 -0.1818 0.4366 0.051 Uiso 1 1 calc R
C38 C -0.0136(3) -0.2317(2) 0.3397(3) 0.0298(9) Uani 1 1 d .
H38A H 0.0564 -0.2189 0.3818 0.036 Uiso 1 1 calc R
C39 C 0.4291(3) -0.1340(3) 0.2392(4) 0.0480(13) Uani 1 1 d .
H39A H 0.4570 -0.0838 0.2455 0.058 Uiso 1 1 calc R
C40 C 0.2112(3) -0.3510(3) 0.1692(3) 0.0365(10) Uani 1 1 d .
H40A H 0.2657 -0.3675 0.1479 0.044 Uiso 1 1 calc R
N1 N 0.4855(2) -0.19915(19) 0.2304(2) 0.0276(7) Uani 1 1 d .
C42 C -0.1472(3) -0.2766(2) 0.2199(3) 0.0259(8) Uani 1 1 d .
H42A H -0.1837 -0.3007 0.1652 0.031 Uiso 1 1 calc R
C44 C 0.6722(5) -0.5265(3) 0.5937(4) 0.0673(18) Uani 1 1 d .
H44A H 0.6408 -0.5417 0.6347 0.081 Uiso 1 1 calc R
C47 C 0.4183(3) -0.2577(2) 0.2237(3) 0.0274(8) Uani 1 1 d .
H47A H 0.4359 -0.3089 0.2170 0.033 Uiso 1 1 calc R
C48 C 0.7389(5) -0.5774(3) 0.5700(4) 0.0560(14) Uani 1 1 d .
H48A H 0.7515 -0.6271 0.5936 0.067 Uiso 1 1 calc R
C49 C 0.1159(4) -0.3951(3) 0.1550(4) 0.0487(13) Uani 1 1 d .
H49A H 0.1069 -0.4417 0.1243 0.058 Uiso 1 1 calc R
C50 C 0.9615(4) -0.6210(3) 0.5122(3) 0.0411(11) Uani 1 1 d .
H50A H 1.0135 -0.6049 0.5669 0.049 Uiso 1 1 calc R
C51 C 0.7861(3) -0.5536(2) 0.5112(3) 0.0319(9) Uani 1 1 d .
C52 C 0.3261(4) -0.1547(3) 0.2374(4) 0.0513(14) Uani 1 1 d .
H52A H 0.2707 -0.1219 0.2416 0.062 Uiso 1 1 calc R
C54 C 0.9824(3) -0.6649(3) 0.4495(3) 0.0386(10) Uani 1 1 d .
H54A H 1.0523 -0.6842 0.4546 0.046 Uiso 1 1 calc R

loop_
_atom_site_aniso_label
_atom_site_aniso_U_11
_atom_site_aniso_U_22
_atom_site_aniso_U_33
_atom_site_aniso_U_23
_atom_site_aniso_U_13
_atom_site_aniso_U_12
Mo1 0.01980(15) 0.02464(17) 0.02323(17) 0.00037(12) 0.01151(13) -0.00032(13)
Mo2 0.02018(15) 0.02112(16) 0.01960(16) -0.00025(12) 0.00818(12) 0.00203(12)
Mo3 0.02300(16) 0.02393(16) 0.01937(16) 0.00193(12) 0.01190(13) 0.00175(13)
Mo4 0.01920(16) 0.0419(2) 0.02076(17) 0.00567(14) 0.01113(13) 0.00893(14)
Cu1 0.0148(2) 0.0269(2) 0.0290(2) 0.00067(19) 0.01259(18) -0.00069(18)
O13 0.0263(13) 0.0299(15) 0.0376(16) -0.0023(12) 0.0168(12) -0.0040(12)
O12 0.0275(13) 0.0264(14) 0.0275(14) -0.0055(11) 0.0117(12) 0.0051(12)
O11 0.0176(11) 0.0229(12) 0.0203(12) -0.0001(10) 0.0088(10) 0.0006(10)
O10 0.0447(18) 0.070(2) 0.0367(18) 0.0014(16) 0.0216(15) 0.0273(17)
O9 0.0396(16) 0.0474(18) 0.0243(15) 0.0062(13) 0.0145(13) 0.0032(15)
O8 0.0270(14) 0.0400(16) 0.0224(14) 0.0025(11) 0.0098(12) 0.0119(12)
O7 0.0443(17) 0.0345(17) 0.0461(18) -0.0009(14) 0.0255(15) 0.0078(14)
O6 0.0346(15) 0.0295(15) 0.0356(16) 0.0026(12) 0.0143(13) -0.0041(13)
O5 0.0324(16) 0.064(2) 0.0420(18) 0.0167(16) 0.0189(14) -0.0034(16)
O4 0.0366(15) 0.0346(15) 0.0298(15) 0.0101(12) 0.0200(13) 0.0051(13)
O3 0.0192(12) 0.0318(14) 0.0209(13) 0.0039(11) 0.0073(10) 0.0083(11)
O2 0.0228(12) 0.0227(13) 0.0206(13) 0.0018(10) 0.0087(10) 0.0020(10)
N18 0.0344(17) 0.0261(17) 0.0258(17) -0.0012(13) 0.0162(15) 0.0020(14)
O1 0.0328(15) 0.0319(16) 0.0475(18) -0.0135(13) 0.0277(14) -0.0079(13)
N2 0.0192(15) 0.0235(16) 0.0393(19) -0.0031(14) 0.0167(14) -0.0031(13)
N5 0.0320(17) 0.0308(18) 0.0279(17) 0.0048(14) 0.0122(15) 0.0086(15)
N3 0.0161(14) 0.0275(17) 0.0337(18) -0.0063(14) 0.0138(13) -0.0015(13)
C23 0.035(2) 0.036(2) 0.026(2) 0.0015(16) 0.0212(18) 0.0000(18)
C24 0.0157(16) 0.030(2) 0.034(2) -0.0051(16) 0.0139(16) 0.0001(15)
N19 0.0156(14) 0.0290(17) 0.0272(17) -0.0023(13) 0.0102(13) -0.0003(13)
C26 0.0215(18) 0.027(2) 0.035(2) -0.0064(16) 0.0158(17) 0.0001(16)
C27 0.0262(19) 0.027(2) 0.028(2) -0.0015(16) 0.0160(16) 0.0018(16)
C28 0.0135(16) 0.0264(19) 0.035(2) -0.0018(16) 0.0133(15) -0.0029(14)
C29 0.032(2) 0.030(2) 0.026(2) -0.0002(16) 0.0150(17) -0.0013(17)
C30 0.071(3) 0.041(3) 0.055(3) 0.008(2) 0.049(3) 0.016(3)
N9 0.0211(15) 0.0306(17) 0.0259(17) 0.0023(13) 0.0087(13) 0.0037(13)
C32 0.0197(17) 0.038(2) 0.027(2) -0.0088(17) 0.0092(16) -0.0004(17)
C33 0.0225(18) 0.046(3) 0.025(2) 0.0004(17) 0.0092(16) 0.0086(18)
N4 0.0219(15) 0.0287(17) 0.0323(18) 0.0016(14) 0.0144(14) 0.0004(13)
C35 0.070(3) 0.036(2) 0.041(3) -0.004(2) 0.036(3) 0.008(2)
C36 0.0232(19) 0.047(3) 0.058(3) -0.023(2) 0.023(2) -0.0166(19)
C37 0.062(3) 0.032(2) 0.045(3) -0.003(2) 0.031(2) 0.009(2)
C38 0.0199(18) 0.039(2) 0.028(2) -0.0079(17) 0.0068(16) -0.0015(17)
C39 0.028(2) 0.028(2) 0.097(4) 0.000(2) 0.034(3) -0.0047(18)
C40 0.0222(19) 0.042(2) 0.055(3) -0.014(2) 0.025(2) -0.0035(18)
N1 0.0198(15) 0.0294(17) 0.0381(19) -0.0003(14) 0.0160(14) -0.0024(13)
C42 0.0185(17) 0.031(2) 0.031(2) -0.0111(16) 0.0127(16) -0.0060(15)
C44 0.100(5) 0.057(3) 0.082(4) 0.027(3) 0.076(4) 0.027(3)
C47 0.0155(17) 0.030(2) 0.042(2) -0.0042(17) 0.0162(17) 0.0008(15)
C48 0.085(4) 0.041(3) 0.064(3) 0.021(2) 0.053(3) 0.017(3)
C49 0.038(2) 0.046(3) 0.076(4) -0.038(3) 0.037(3) -0.020(2)
C50 0.029(2) 0.056(3) 0.032(2) -0.008(2) 0.0045(19) 0.002(2)
C51 0.038(2) 0.036(2) 0.027(2) 0.0029(17) 0.0181(18) 0.0089(19)
C52 0.028(2) 0.032(2) 0.106(5) -0.011(3) 0.039(3) -0.0025(19)
C54 0.025(2) 0.050(3) 0.037(2) -0.002(2) 0.0077(19) 0.009(2)

loop_
_atom_type_symbol
_atom_type_description
_atom_type_scat_dispersion_real
_atom_type_scat_dispersion_imag
_atom_type_scat_source
C C 0.0033 0.0016 'International Tables Vol C Tables 4.2.6.8 and 6.1.1.4'
H H 0.0000 0.0000 'International Tables Vol C Tables 4.2.6.8 and 6.1.1.4'
N N 0.0061 0.0033 'International Tables Vol C Tables 4.2.6.8 and 6.1.1.4'
O O 0.0106 0.0060 'International Tables Vol C Tables 4.2.6.8 and 6.1.1.4'
Cu Cu 0.3201 1.2651 'International Tables Vol C Tables 4.2.6.8 and 6.1.1.4'
Mo Mo -1.6832 0.6857 'International Tables Vol C Tables 4.2.6.8 and 6.1.1.4'

loop_
_geom_angle_atom_site_label_1
_geom_angle_atom_site_label_2
_geom_angle_atom_site_label_3
_geom_angle
_geom_angle_site_symmetry_1
_geom_angle_site_symmetry_3
O9 Mo1 O13 105.36(14) . .
O9 Mo1 O3 98.34(12) . .
O13 Mo1 O3 100.39(12) . .
O9 Mo1 O1 98.00(13) . .
O13 Mo1 O1 91.29(12) . .
O3 Mo1 O1 156.60(11) . .
O9 Mo1 O2 101.54(12) . .
O13 Mo1 O2 151.26(11) . .
O3 Mo1 O2 85.39(10) . .
O1 Mo1 O2 75.00(10) . .
O6 Mo2 O12 105.40(13) . 3_756
O6 Mo2 O2 102.84(12) . .
O12 Mo2 O2 102.16(11) 3_756 .
O6 Mo2 O11 103.02(12) . .
O12 Mo2 O11 100.69(11) 3_756 .
O2 Mo2 O11 139.21(10) . .
O6 Mo2 O8 91.09(12) . .
O12 Mo2 O8 163.35(11) 3_756 .
O2 Mo2 O8 75.75(10) . .
O11 Mo2 O8 72.77(10) . .
O6 Mo2 O11 175.49(11) . 3_756
O12 Mo2 O11 79.01(11) 3_756 3_756
O2 Mo2 O11 75.03(10) . 3_756
O11 Mo2 O11 76.76(10) . 3_756
O8 Mo2 O11 84.54(9) . 3_756
O7 Mo3 O4 104.71(14) . .
O7 Mo3 O1 103.83(13) . .
O4 Mo3 O1 113.93(14) . .
O7 Mo3 O8 103.40(13) . .
O4 Mo3 O8 111.86(13) . .
O1 Mo3 O8 117.28(12) . .
O7 Mo3 O2 169.47(12) . .
O4 Mo3 O2 85.80(11) . .
O1 Mo3 O2 70.60(10) . .
O8 Mo3 O2 72.55(10) . .
O5 Mo4 O10 104.55(17) . .
O5 Mo4 O3 99.19(13) . 3_756
O10 Mo4 O3 103.98(13) . 3_756
O5 Mo4 O8 95.95(13) . .
O10 Mo4 O8 98.80(13) . .
O3 Mo4 O8 148.37(10) 3_756 .
O5 Mo4 O11 98.89(13) . .
O10 Mo4 O11 155.82(14) . .
O3 Mo4 O11 77.67(9) 3_756 .
O8 Mo4 O11 72.64(10) . .
O5 Mo4 O12 170.03(13) . .
O10 Mo4 O12 85.31(14) . .
O3 Mo4 O12 79.45(10) 3_756 .
O8 Mo4 O12 80.87(10) . .
O11 Mo4 O12 71.15(9) . .
N1 Cu1 N19 172.60(13) . 1_655
N1 Cu1 N9 92.13(13) . 2_655
N19 Cu1 N9 92.80(12) 1_655 2_655
N1 Cu1 N4 86.72(13) . .
N19 Cu1 N4 87.85(12) 1_655 .
N9 Cu1 N4 174.55(13) 2_655 .
N1 Cu1 O13 93.66(12) . .
N19 Cu1 O13 91.81(11) 1_655 .
N9 Cu1 O13 90.55(12) 2_655 .
N4 Cu1 O13 94.84(12) . .
Mo1 O13 Cu1 149.03(15) . .
Mo2 O12 Mo4 112.83(12) 3_756 .
Mo2 O11 Mo4 108.63(11) . .
Mo2 O11 Mo2 103.24(10) . 3_756
Mo4 O11 Mo2 96.24(9) . 3_756
Mo3 O8 Mo4 146.28(15) . .
Mo3 O8 Mo2 108.60(12) . .
Mo4 O8 Mo2 102.89(11) . .
Mo4 O3 Mo1 119.52(13) 3_756 .
Mo2 O2 Mo1 122.45(12) . .
Mo2 O2 Mo3 103.11(10) . .
Mo1 O2 Mo3 94.20(9) . .
C27 N18 C35 106.2(3) . .
C27 N18 C29 126.6(3) . .
C35 N18 C29 127.1(3) . .
Mo3 O1 Mo1 119.93(14) . .
C47 N2 C52 106.8(3) . .
C47 N2 C28 125.6(3) . .
C52 N2 C28 127.3(3) . .
C33 N5 C50 107.1(3) . .
C33 N5 C51 123.0(3) . .
C50 N5 C51 129.1(4) . .
C42 N3 C38 107.3(3) . .
C42 N3 C24 126.8(3) . .
C38 N3 C24 125.7(3) . .
C29 C23 C51 119.9(3) . .
C26 C24 C36 121.6(3) . .
C26 C24 N3 117.8(3) . .
C36 C24 N3 120.6(3) . .
C42 N19 C32 106.6(3) . .
C42 N19 Cu1 134.6(3) . 1_455
C32 N19 Cu1 118.5(2) . 1_455
C28 C26 C24 118.6(3) . .
N4 C27 N18 112.4(3) . .
C26 C28 C40 121.2(3) . .
C26 C28 N2 118.6(3) . .
C40 C28 N2 120.1(3) . .
C30 C29 C23 119.4(4) . .
C30 C29 N18 121.7(4) . .
C23 C29 N18 118.9(3) . .
C29 C30 C44 119.7(4) . .
C33 N9 C54 105.3(3) . .
C33 N9 Cu1 122.0(3) . 2_645
C54 N9 Cu1 131.1(3) . 2_645
C38 C32 N19 108.9(3) . .
N9 C33 N5 112.1(3) . .
C27 N4 C37 106.0(3) . .
C27 N4 Cu1 123.6(3) . .
C37 N4 Cu1 129.1(3) . .
N18 C35 C37 106.7(4) . .
C49 C36 C24 118.6(4) . .
N4 C37 C35 108.8(4) . .
C32 C38 N3 106.9(3) . .
C52 C39 N1 109.0(4) . .
C28 C40 C49 119.1(3) . .
C47 N1 C39 106.7(3) . .
C47 N1 Cu1 122.1(3) . .
C39 N1 Cu1 130.3(3) . .
N19 C42 N3 110.3(3) . .
C48 C44 C30 121.0(4) . .
N1 C47 N2 111.0(3) . .
C51 C48 C44 118.9(4) . .
C36 C49 C40 120.8(4) . .
N5 C50 C54 106.2(4) . .
C48 C51 C23 121.2(4) . .
C48 C51 N5 121.7(4) . .
C23 C51 N5 117.0(3) . .
C39 C52 N2 106.4(4) . .
C50 C54 N9 109.3(4) . .

loop_
_geom_bond_atom_site_label_1
_geom_bond_atom_site_label_2
_geom_bond_distance
_geom_bond_site_symmetry_2
Mo1 O9 1.696(3) .
Mo1 O13 1.714(3) .
Mo1 O3 1.909(2) .
Mo1 O1 2.012(3) .
Mo1 O2 2.109(2) .
Mo2 O6 1.700(3) .
Mo2 O12 1.740(2) 3_756
Mo2 O2 1.886(2) .
Mo2 O11 1.922(2) .
Mo2 O8 2.293(3) .
Mo2 O11 2.388(2) 3_756
Mo3 O7 1.697(3) .
Mo3 O4 1.701(3) .
Mo3 O1 1.834(3) .
Mo3 O8 1.877(3) .
Mo3 O2 2.428(2) .
Mo4 O5 1.689(3) .
Mo4 O10 1.694(3) .
Mo4 O3 1.908(2) 3_756
Mo4 O8 2.016(3) .
Mo4 O11 2.226(2) .
Mo4 O12 2.365(3) .
Cu1 N1 1.973(3) .
Cu1 N19 1.980(3) 1_655
Cu1 N9 1.996(3) 2_655
Cu1 N4 2.011(3) .
Cu1 O13 2.410(3) .
O12 Mo2 1.740(2) 3_756
O11 Mo2 2.388(2) 3_756
O3 Mo4 1.908(2) 3_756
N18 C27 1.351(5) .
N18 C35 1.367(5) .
N18 C29 1.416(5) .
N2 C47 1.354(4) .
N2 C52 1.377(5) .
N2 C28 1.432(4) .
N5 C33 1.336(5) .
N5 C50 1.360(5) .
N5 C51 1.438(5) .
N3 C42 1.355(5) .
N3 C38 1.371(5) .
N3 C24 1.425(4) .
C23 C29 1.389(5) .
C23 C51 1.379(6) .
C24 C26 1.385(5) .
C24 C36 1.384(6) .
N19 C42 1.321(4) .
N19 C32 1.381(5) .
N19 Cu1 1.980(3) 1_455
C26 C28 1.377(5) .
C27 N4 1.296(5) .
C28 C40 1.385(5) .
C29 C30 1.370(5) .
C30 C44 1.391(7) .
N9 C33 1.315(5) .
N9 C54 1.371(5) .
N9 Cu1 1.996(3) 2_645
C32 C38 1.348(5) .
N4 C37 1.378(5) .
C35 C37 1.363(6) .
C36 C49 1.386(5) .
C39 C52 1.357(5) .
C39 N1 1.374(5) .
C40 C49 1.385(5) .
N1 C47 1.306(5) .
C44 C48 1.376(7) .
C48 C51 1.363(6) .
C50 C54 1.369(6) .
